data_4134809
loop_
_publ_author_name
'Han, Xiao-Ni'
'Han, Ying'
'Chen, Chuan-Feng'

_publ_section_title
;
 Pagoda[4]arene and <i>i</i>-Pagoda[4]arene.
;
_journal_name_full 'Journal of the American Chemical Society'
_journal_paper_doi 10.1021/jacs.0c00624
_journal_year 2020
_chemical_formula_moiety 'C68 H56 O8'
_chemical_formula_sum 'C68 H56 O8'
_chemical_formula_weight 1001.12
_space_group_crystal_system triclinic
_space_group_IT_number 2
_space_group_name_Hall '-P 1'
_space_group_name_H-M_alt 'P -1'
_atom_sites_solution_hydrogens geom
_atom_sites_solution_primary dual
_audit_creation_date 2019-09-20
_audit_creation_method
;
Olex2 1.2
(compiled 2018.05.29 svn.r3508 for OlexSys, GUI svn.r5506)
;
_cell_angle_alpha 86.3060(10)
_cell_angle_beta 82.7190(10)
_cell_angle_gamma 75.013(2)
_cell_formula_units_Z 2
_cell_length_a 11.2952(2)
_cell_length_b 16.2834(3)
_cell_length_c 16.3725(2)
_cell_measurement_reflns_used 8531
_cell_measurement_temperature 169.99(16)
_cell_measurement_theta_max 73.6760
_cell_measurement_theta_min 2.7220
_cell_volume 2883.84(9)
_computing_cell_refinement 'CrysAlisPro 1.171.40.14e (Rigaku OD, 2018)'
_computing_data_collection 'CrysAlisPro 1.171.40.14e (Rigaku OD, 2018)'
_computing_data_reduction 'CrysAlisPro 1.171.40.14e (Rigaku OD, 2018)'
_computing_molecular_graphics 'Olex2 (Dolomanov et al., 2009)'
_computing_publication_material 'Olex2 (Dolomanov et al., 2009)'
_computing_structure_refinement 'ShelXL (Sheldrick, 2015)'
_computing_structure_solution 'ShelXT (Sheldrick, 2015)'
_diffrn_ambient_environment N~2~
_diffrn_ambient_temperature 169.99(16)
_diffrn_detector 'CCD plate'
_diffrn_detector_type HyPix
_diffrn_measured_fraction_theta_full 0.996
_diffrn_measured_fraction_theta_max 0.956
_diffrn_measurement_details
;
List of Runs (angles in degrees, time in seconds):

  # Type    Start    End  Width  t~exp~   \w     \q     \k     \f   Frames
--------------------------------------------------------------------------
  1  \w    -25.00  59.00   0.50    3.59    --   47.20 -19.00   0.00  168
  2  \w     31.00  64.00   0.50   15.00    --  103.25 -91.00  -1.00   66
  3  \w     54.00  80.00   0.50   15.00    --  103.25 -94.00  60.00   52
  4  \w     87.00 133.00   0.50   15.00    --  103.25 -91.00  -1.00   92
  5  \w    112.00 166.00   0.50   15.00    --  103.25  15.00 -90.00  108
  6  \w     97.00 162.00   0.50   15.00    --  103.25 125.00  60.00  130
  7  \w     93.00 120.00   0.50   15.00    --  103.25  91.00 112.00   54
  8  \w    133.00 160.00   0.50   15.00    --  103.25  30.00 150.00   54
  9  \w     92.00 118.00   0.50   15.00    --  103.25  30.00 150.00   52
 10  \w     91.00 143.00   0.50   15.00    --  103.25  15.00  60.00  104
 11  \w     77.00 152.00   0.50   15.00    --  103.25 125.00 -60.00  150
 12  \w     93.00 168.00   0.50   15.00    --  103.25  30.00-120.00  150
 13  \w     54.00 117.00   0.50   15.00    --  103.25-125.00 -60.00  126
 14  \w     36.00 116.00   0.50   15.00    --  103.25-125.00 -30.00  160
 15  \w     32.00 106.00   0.50   15.00    --  103.25 -94.00-180.00  148
 16  \w     31.00  95.00   0.50   15.00    --  103.25 -94.00-150.00  128
 17  \w     18.00  79.00   0.50    3.59    --   47.20-125.00-150.00  122
 18  \w    -23.00  33.00   0.50    3.59    --   47.20 -91.00  -1.00  112
 19  \w     31.00 110.00   0.50   15.00    --  103.25 -77.00  60.00  158
 20  \w    -26.00  60.00   0.50    3.59    --   47.20 -38.00 -90.00  172
 21  \w    -72.00  14.00   0.50    3.59    --  -47.20  91.00 112.00  172
 22  \w    -73.00 -47.00   0.50   15.00    --  -99.00  91.00 112.00   52
 23  \w   -115.00 -26.00   0.50   15.00    --  -99.00  61.00 120.00  178
 24  \w    -53.00 -26.00   0.50   15.00    --  -99.00  30.00 -30.00   54
 25  \w   -116.00 -78.00   0.50   15.00    --  -99.00 125.00   0.00   76
 26  \w   -112.00 -61.00   0.50   15.00    --  -99.00  30.00 -30.00  102
 27  \w   -167.00 -77.00   0.50   15.00    --  -99.00 -91.00  -1.00  180
 28  \w    -99.00 -72.00   0.50    3.59    --  -47.20-125.00  30.00   54
 29  \w   -111.00 -76.00   0.50    3.59    --  -47.20-125.00-120.00   70
 30  \w   -168.00 -93.00   0.50   15.00    --  -99.00-125.00-120.00  150
;
_diffrn_measurement_device 'four-circle diffractometer'
_diffrn_measurement_device_type 'XtaLAB Synergy R, HyPix'
_diffrn_measurement_method '\w scans'
_diffrn_orient_matrix_type 'CrysAlisPro convention (1999,Acta A55,543-557)'
_diffrn_orient_matrix_UB_11 0.0798009000
_diffrn_orient_matrix_UB_12 0.0375899000
_diffrn_orient_matrix_UB_13 0.0493403000
_diffrn_orient_matrix_UB_21 -0.0147320000
_diffrn_orient_matrix_UB_22 -0.0639950000
_diffrn_orient_matrix_UB_23 0.0716763000
_diffrn_orient_matrix_UB_31 0.1166778000
_diffrn_orient_matrix_UB_32 -0.0639885000
_diffrn_orient_matrix_UB_33 -0.0378974000
_diffrn_radiation_monochromator mirror
_diffrn_radiation_probe x-ray
_diffrn_radiation_type CuK\a
_diffrn_radiation_wavelength 1.54184
_diffrn_reflns_av_R_equivalents 0.0394
_diffrn_reflns_av_unetI/netI 0.0428
_diffrn_reflns_Laue_measured_fraction_full 0.996
_diffrn_reflns_Laue_measured_fraction_max 0.956
_diffrn_reflns_limit_h_max 14
_diffrn_reflns_limit_h_min -14
_diffrn_reflns_limit_k_max 20
_diffrn_reflns_limit_k_min -20
_diffrn_reflns_limit_l_max 20
_diffrn_reflns_limit_l_min -20
_diffrn_reflns_number 36076
_diffrn_reflns_point_group_measured_fraction_full 0.996
_diffrn_reflns_point_group_measured_fraction_max 0.956
_diffrn_reflns_theta_full 67.684
_diffrn_reflns_theta_max 75.686
_diffrn_reflns_theta_min 2.722
_diffrn_source 'Rotating-anode X-ray tube'
_diffrn_source_type 'PhotonJet R (Cu) X-ray Source'
_exptl_absorpt_coefficient_mu 0.595
_exptl_absorpt_correction_T_max 1.00000
_exptl_absorpt_correction_T_min 0.86170
_exptl_absorpt_correction_type multi-scan
_exptl_absorpt_process_details
;
CrysAlisPro 1.171.40.14e (Rigaku Oxford Diffraction, 2018)
Empirical absorption correction using spherical harmonics,
 implemented in SCALE3 ABSPACK scaling algorithm.
;
_exptl_crystal_colour 'translucent light yellow'
_exptl_crystal_density_diffrn 1.153
_exptl_crystal_description plate
_exptl_crystal_F_000 1056
_exptl_crystal_size_max 0.25
_exptl_crystal_size_mid 0.18
_exptl_crystal_size_min 0.15
_refine_diff_density_max 0.976
_refine_diff_density_min -0.245
_refine_diff_density_rms 0.066
_refine_ls_extinction_method none
_refine_ls_goodness_of_fit_ref 1.046
_refine_ls_hydrogen_treatment constr
_refine_ls_matrix_type full
_refine_ls_number_parameters 693
_refine_ls_number_reflns 11466
_refine_ls_number_restraints 2
_refine_ls_restrained_S_all 1.047
_refine_ls_R_factor_all 0.1156
_refine_ls_R_factor_gt 0.0818
_refine_ls_shift/su_max 0.000
_refine_ls_shift/su_mean 0.000
_refine_ls_structure_factor_coef Fsqd
_refine_ls_weighting_details 'w=1/[\s^2^(Fo^2^)+(0.1712P)^2^+0.1611P] where P=(Fo^2^+2Fc^2^)/3'
_refine_ls_weighting_scheme calc
_refine_ls_wR_factor_gt 0.2322
_refine_ls_wR_factor_ref 0.2676
_reflns_Friedel_coverage 0.000
_reflns_number_gt 7044
_reflns_number_total 11466
_reflns_threshold_expression 'I > 2\s(I)'
_cod_data_source_file ja0c00624_si_003.cif
_cod_data_source_block tx1330_sq
_cod_database_code 4134809
_shelx_shelxl_version_number 2018/3
_chemical_oxdiff_formula CHOCl
_shelx_space_group_comment
;
The symmetry employed for this shelxl refinement is uniquely defined
by the following loop, which should always be used as a source of
symmetry information in preference to the above space-group names.
They are only intended as comments.
;
_shelx_estimated_absorpt_t_max 0.916
_shelx_estimated_absorpt_t_min 0.865
_reflns_odcompleteness_completeness 99.96
_reflns_odcompleteness_iscentric 1
_reflns_odcompleteness_theta 66.97
_olex2_refinement_description
;
1. Fixed Uiso
 At 1.2 times of:
  All C(H) groups, All C(H,H) groups
 At 1.5 times of:
  All C(H,H,H) groups
2. Rigid bond restraints
 O5, C45
 with sigma for 1-2 distances of 0.003 and sigma for 1-3 distances of 0.003
 C43, C48
 with sigma for 1-2 distances of 0.003 and sigma for 1-3 distances of 0.003
3. Uiso/Uaniso restraints and constraints
C37: within 1.7A with sigma of 0.02 and sigma for terminal atoms of 0.04
4.a Secondary CH2 refined with riding coordinates:
 C17(H17A,H17B), C34(H34A,H34B), C51(H51A,H51B), C68(H68A,H68B)
4.b Aromatic/amide H refined with riding coordinates:
 C3(H3), C4(H4), C6(H6), C10(H10), C11(H11), C13(H13), C20(H20), C21(H21),
 C23(H23), C27(H27), C28(H28), C30(H30), C37(H37), C39(H39), C40(H40), C42(H42),
  C46(H46), C47(H47), C54(H54), C55(H55), C57(H57), C61(H61), C62(H62), C64(H64)
4.c Idealised Me refined as rotating group:
 C15(H15A,H15B,H15C), C16(H16A,H16B,H16C), C32(H32A,H32B,H32C), C33(H33A,H33B,
 H33C), C49(H49A,H49B,H49C), C50(H50A,H50B,H50C), C66(H66A,H66B,H66C), C67(H67A,
 H67B,H67C)
;
_olex2_submission_special_instructions 'No special instructions were received'
_oxdiff_exptl_absorpt_empirical_details
;
Empirical correction (ABSPACK) includes:
- Absorption correction using spherical harmonics
- Frame scaling
;
_oxdiff_exptl_absorpt_empirical_full_max 2.536
_oxdiff_exptl_absorpt_empirical_full_min 0.600

loop_
_space_group_symop_operation_xyz
'x, y, z'
'-x, -y, -z'

loop_
_atom_site_label
_atom_site_type_symbol
_atom_site_fract_x
_atom_site_fract_y
_atom_site_fract_z
_atom_site_U_iso_or_equiv
_atom_site_adp_type
_atom_site_occupancy
_atom_site_site_symmetry_order
_atom_site_calc_flag
_atom_site_refinement_flags_posn
_atom_site_refinement_flags_adp
_atom_site_refinement_flags_occupancy
_atom_site_disorder_assembly
_atom_site_disorder_group
O1 O 1.17745(19) 0.25831(15) -0.04674(14) 0.0710(6) Uani 1 1 d . . . . .
O2 O 0.72092(19) -0.13073(13) 0.28027(14) 0.0666(5) Uani 1 1 d . . . . .
O3 O 0.76460(19) 0.17625(14) -0.13500(13) 0.0688(6) Uani 1 1 d . . . . .
O4 O 0.76128(18) 0.63293(12) 0.24976(13) 0.0600(5) Uani 1 1 d . . . . .
O5 O 0.36360(18) 0.51722(14) 0.18198(14) 0.0690(6) Uani 1 1 d . U . . .
O6 O 0.8668(2) 0.36864(17) 0.66317(15) 0.0794(6) Uani 1 1 d . . . . .
O7 O 0.27594(18) 0.26822(14) 0.52590(15) 0.0703(6) Uani 1 1 d . . . . .
O8 O 1.14990(17) -0.05228(15) 0.34816(14) 0.0718(6) Uani 1 1 d . . . . .
C1 C 1.0329(2) 0.17862(18) -0.00398(17) 0.0558(6) Uani 1 1 d . . . . .
C2 C 1.1404(3) 0.2000(2) 0.00825(18) 0.0593(7) Uani 1 1 d . . . . .
C3 C 1.2083(3) 0.1647(2) 0.0736(2) 0.0695(8) Uani 1 1 d . . . . .
H3 H 1.280584 0.179865 0.079539 0.083 Uiso 1 1 calc R . . . .
C4 C 1.1690(3) 0.1085(2) 0.1281(2) 0.0632(7) Uani 1 1 d . . . . .
H4 H 1.214119 0.086728 0.171886 0.076 Uiso 1 1 calc R . . . .
C5 C 1.0616(2) 0.08231(18) 0.12023(17) 0.0547(6) Uani 1 1 d . . . . .
C6 C 1.0198(3) 0.02559(18) 0.17733(17) 0.0566(6) Uani 1 1 d . . . . .
H6 H 1.065353 0.003820 0.220863 0.068 Uiso 1 1 calc R . . . .
C7 C 0.9125(2) 0.00048(17) 0.17151(17) 0.0523(6) Uani 1 1 d . . . . .
C8 C 0.8654(2) -0.05296(17) 0.23369(17) 0.0525(6) Uani 1 1 d . . . . .
C9 C 0.7633(3) -0.07975(18) 0.21961(18) 0.0564(6) Uani 1 1 d . . . . .
C10 C 0.7051(3) -0.0543(2) 0.1475(2) 0.0652(8) Uani 1 1 d . . . . .
H10 H 0.637808 -0.074369 0.139090 0.078 Uiso 1 1 calc R . . . .
C11 C 0.7459(3) -0.0010(2) 0.0902(2) 0.0655(8) Uani 1 1 d . . . . .
H11 H 0.705024 0.015815 0.043699 0.079 Uiso 1 1 calc R . . . .
C12 C 0.8503(2) 0.02977(18) 0.09996(17) 0.0556(6) Uani 1 1 d . . . . .
C13 C 0.8924(3) 0.08561(19) 0.04250(17) 0.0566(7) Uani 1 1 d . . . . .
H13 H 0.851036 0.102986 -0.003726 0.068 Uiso 1 1 calc R . . . .
C14 C 0.9936(2) 0.11644(18) 0.05137(17) 0.0541(6) Uani 1 1 d . . . . .
C15 C 1.2767(5) 0.2875(4) -0.0303(4) 0.149(3) Uani 1 1 d . . . . .
H15A H 1.291518 0.329182 -0.071839 0.224 Uiso 1 1 calc GR . . . .
H15B H 1.348759 0.240758 -0.030296 0.224 Uiso 1 1 calc GR . . . .
H15C H 1.258535 0.312840 0.022703 0.224 Uiso 1 1 calc GR . . . .
C16 C 0.6106(3) -0.1551(3) 0.2732(3) 0.0872(11) Uani 1 1 d . . . . .
H16A H 0.621799 -0.188319 0.225162 0.131 Uiso 1 1 calc GR . . . .
H16B H 0.544140 -0.105181 0.268508 0.131 Uiso 1 1 calc GR . . . .
H16C H 0.591314 -0.188363 0.321277 0.131 Uiso 1 1 calc GR . . . .
C17 C 0.9282(3) -0.07970(18) 0.31075(19) 0.0573(7) Uani 1 1 d . . . . .
H17A H 1.011938 -0.112608 0.295090 0.069 Uiso 1 1 calc R . . . .
H17B H 0.885399 -0.116625 0.344497 0.069 Uiso 1 1 calc R . . . .
C18 C 0.9329(2) -0.00614(18) 0.36265(17) 0.0549(6) Uani 1 1 d . . . . .
C19 C 1.0446(2) 0.0067(2) 0.37765(18) 0.0601(7) Uani 1 1 d . . . . .
C20 C 1.0497(3) 0.0790(2) 0.4190(2) 0.0738(9) Uani 1 1 d . . . . .
H20 H 1.125820 0.086303 0.428212 0.089 Uiso 1 1 calc R . . . .
C21 C 0.9450(3) 0.1380(2) 0.4456(2) 0.0728(9) Uani 1 1 d . . . . .
H21 H 0.950529 0.186726 0.469908 0.087 Uiso 1 1 calc R . . . .
C22 C 0.8277(3) 0.12608(19) 0.43665(18) 0.0585(7) Uani 1 1 d . . . . .
C23 C 0.7190(2) 0.18452(18) 0.46690(18) 0.0573(7) Uani 1 1 d . . . . .
H23 H 0.725156 0.233175 0.491067 0.069 Uiso 1 1 calc R . . . .
C24 C 0.6023(2) 0.17294(17) 0.46236(17) 0.0525(6) Uani 1 1 d . . . . .
C25 C 0.4905(2) 0.23295(18) 0.49354(18) 0.0557(6) Uani 1 1 d . . . . .
C26 C 0.3816(3) 0.21151(18) 0.49282(19) 0.0578(7) Uani 1 1 d . . . . .
C27 C 0.3769(3) 0.1345(2) 0.4591(2) 0.0656(8) Uani 1 1 d . . . . .
H27 H 0.301275 0.121570 0.459772 0.079 Uiso 1 1 calc R . . . .
C28 C 0.4802(3) 0.07995(19) 0.4263(2) 0.0610(7) Uani 1 1 d . . . . .
H28 H 0.474553 0.030644 0.403025 0.073 Uiso 1 1 calc R . . . .
C29 C 0.5977(2) 0.09628(17) 0.42638(18) 0.0540(6) Uani 1 1 d . . . . .
C30 C 0.7049(2) 0.03939(17) 0.39313(17) 0.0548(6) Uani 1 1 d . . . . .
H30 H 0.698290 -0.008782 0.368337 0.066 Uiso 1 1 calc R . . . .
C31 C 0.8225(2) 0.05205(17) 0.39565(17) 0.0537(6) Uani 1 1 d . . . . .
C32 C 1.2654(3) -0.0393(3) 0.3622(2) 0.0824(10) Uani 1 1 d . . . . .
H32A H 1.276458 0.012097 0.333860 0.124 Uiso 1 1 calc GR . . . .
H32B H 1.330647 -0.086554 0.342054 0.124 Uiso 1 1 calc GR . . . .
H32C H 1.266987 -0.034775 0.420211 0.124 Uiso 1 1 calc GR . . . .
C33 C 0.1608(3) 0.2600(3) 0.5077(3) 0.0797(10) Uani 1 1 d . . . . .
H33A H 0.161743 0.258362 0.449081 0.120 Uiso 1 1 calc GR . . . .
H33B H 0.096883 0.307759 0.528369 0.120 Uiso 1 1 calc GR . . . .
H33C H 0.145457 0.208455 0.533145 0.120 Uiso 1 1 calc GR . . . .
C34 C 0.4918(3) 0.31632(18) 0.52921(19) 0.0591(7) Uani 1 1 d . . . . .
H34A H 0.530677 0.303123 0.579661 0.071 Uiso 1 1 calc R . . . .
H34B H 0.406932 0.347236 0.544350 0.071 Uiso 1 1 calc R . . . .
C35 C 0.5568(2) 0.37690(16) 0.47519(16) 0.0491(6) Uani 1 1 d . . . . .
C36 C 0.6570(2) 0.40047(17) 0.49937(17) 0.0549(6) Uani 1 1 d . . . . .
C37 C 0.7100(3) 0.36923(19) 0.57459(17) 0.0558(6) Uani 1 1 d . U . . .
H37 H 0.677272 0.331647 0.610034 0.067 Uiso 1 1 calc R . . . .
C38 C 0.8089(3) 0.3954(2) 0.59331(19) 0.0622(7) Uani 1 1 d . . . . .
C39 C 0.8615(3) 0.4524(2) 0.5421(2) 0.0683(8) Uani 1 1 d . . . . .
H39 H 0.928458 0.469160 0.556765 0.082 Uiso 1 1 calc R . . . .
C40 C 0.8132(3) 0.4828(2) 0.47079(19) 0.0629(7) Uani 1 1 d . . . . .
H40 H 0.847549 0.520566 0.436673 0.075 Uiso 1 1 calc R . . . .
C41 C 0.7120(2) 0.45773(17) 0.44806(17) 0.0539(6) Uani 1 1 d . . . . .
C42 C 0.6628(3) 0.48950(17) 0.37311(17) 0.0555(6) Uani 1 1 d . . . . .
H42 H 0.699832 0.526374 0.339674 0.067 Uiso 1 1 calc R . . . .
C43 C 0.5640(2) 0.46870(16) 0.34771(16) 0.0528(6) Uani 1 1 d . U . . .
C44 C 0.5137(2) 0.50302(17) 0.27237(18) 0.0556(6) Uani 1 1 d . . . . .
C45 C 0.4112(3) 0.48085(19) 0.25307(19) 0.0600(7) Uani 1 1 d . U . . .
C46 C 0.3543(3) 0.4249(2) 0.3065(2) 0.0633(7) Uani 1 1 d . . . . .
H46 H 0.284550 0.410910 0.293155 0.076 Uiso 1 1 calc R . . . .
C47 C 0.4033(3) 0.3932(2) 0.37598(19) 0.0616(7) Uani 1 1 d . . . . .
H47 H 0.364499 0.357586 0.409875 0.074 Uiso 1 1 calc R . . . .
C48 C 0.5081(2) 0.40984(17) 0.40099(18) 0.0558(6) Uani 1 1 d . U . . .
C49 C 0.8230(3) 0.3079(2) 0.7151(2) 0.0765(9) Uani 1 1 d . . . . .
H49A H 0.826668 0.259091 0.684111 0.115 Uiso 1 1 calc GR . . . .
H49B H 0.739187 0.332232 0.737209 0.115 Uiso 1 1 calc GR . . . .
H49C H 0.873276 0.291123 0.759390 0.115 Uiso 1 1 calc GR . . . .
C50 C 0.2670(4) 0.4881(3) 0.1552(3) 0.0985(13) Uani 1 1 d . . . . .
H50A H 0.252751 0.510917 0.100735 0.148 Uiso 1 1 calc GR . . . .
H50B H 0.193072 0.506647 0.192219 0.148 Uiso 1 1 calc GR . . . .
H50C H 0.290125 0.427102 0.154516 0.148 Uiso 1 1 calc GR . . . .
C51 C 0.5680(2) 0.56694(17) 0.21744(18) 0.0534(6) Uani 1 1 d . . . . .
H51A H 0.515785 0.587306 0.173891 0.064 Uiso 1 1 calc R . . . .
H51B H 0.564292 0.615328 0.250144 0.064 Uiso 1 1 calc R . . . .
C52 C 0.7001(2) 0.53452(16) 0.17795(17) 0.0509(6) Uani 1 1 d . . . . .
C53 C 0.7925(2) 0.56812(17) 0.19563(17) 0.0545(6) Uani 1 1 d . . . . .
C54 C 0.9161(3) 0.5381(2) 0.15887(19) 0.0617(7) Uani 1 1 d . . . . .
H54 H 0.976503 0.563362 0.171106 0.074 Uiso 1 1 calc R . . . .
C55 C 0.9464(3) 0.4738(2) 0.10668(19) 0.0611(7) Uani 1 1 d . . . . .
H55 H 1.028343 0.453593 0.085143 0.073 Uiso 1 1 calc R . . . .
C56 C 0.8560(2) 0.43587(18) 0.08355(17) 0.0535(6) Uani 1 1 d . . . . .
C57 C 0.8860(2) 0.36944(19) 0.02957(17) 0.0565(7) Uani 1 1 d . . . . .
H57 H 0.968348 0.347123 0.010052 0.068 Uiso 1 1 calc R . . . .
C58 C 0.7968(2) 0.33501(18) 0.00360(16) 0.0537(6) Uani 1 1 d . . . . .
C59 C 0.8277(2) 0.26449(19) -0.05117(17) 0.0565(6) Uani 1 1 d . . . . .
C60 C 0.7326(3) 0.24195(19) -0.08067(18) 0.0591(7) Uani 1 1 d . . . . .
C61 C 0.6071(3) 0.2824(2) -0.0558(2) 0.0691(8) Uani 1 1 d . . . . .
H61 H 0.545028 0.265760 -0.077610 0.083 Uiso 1 1 calc R . . . .
C62 C 0.5772(3) 0.3447(2) -0.0008(2) 0.0676(8) Uani 1 1 d . . . . .
H62 H 0.494568 0.369219 0.016290 0.081 Uiso 1 1 calc R . . . .
C63 C 0.6698(2) 0.37379(19) 0.03172(18) 0.0568(7) Uani 1 1 d . . . . .
C64 C 0.6399(2) 0.43831(19) 0.08832(18) 0.0584(7) Uani 1 1 d . . . . .
H64 H 0.557337 0.461158 0.107085 0.070 Uiso 1 1 calc R . . . .
C65 C 0.7295(2) 0.46989(17) 0.11789(16) 0.0514(6) Uani 1 1 d . . . . .
C66 C 0.8572(3) 0.6624(2) 0.2777(2) 0.0743(9) Uani 1 1 d . . . . .
H66A H 0.895849 0.690700 0.232846 0.111 Uiso 1 1 calc GR . . . .
H66B H 0.917447 0.614861 0.297842 0.111 Uiso 1 1 calc GR . . . .
H66C H 0.822962 0.701357 0.321212 0.111 Uiso 1 1 calc GR . . . .
C67 C 0.6719(4) 0.1442(3) -0.1598(3) 0.1033(15) Uani 1 1 d . . . . .
H67A H 0.708607 0.095530 -0.192875 0.155 Uiso 1 1 calc GR . . . .
H67B H 0.619927 0.187208 -0.191471 0.155 Uiso 1 1 calc GR . . . .
H67C H 0.623384 0.127810 -0.112087 0.155 Uiso 1 1 calc GR . . . .
C68 C 0.9607(2) 0.21772(19) -0.07511(17) 0.0565(6) Uani 1 1 d . . . . .
H68A H 1.002532 0.257078 -0.105811 0.068 Uiso 1 1 calc R . . . .
H68B H 0.962341 0.172856 -0.111753 0.068 Uiso 1 1 calc R . . . .

loop_
_atom_site_aniso_label
_atom_site_aniso_U_11
_atom_site_aniso_U_22
_atom_site_aniso_U_33
_atom_site_aniso_U_23
_atom_site_aniso_U_13
_atom_site_aniso_U_12
O1 0.0524(11) 0.0910(15) 0.0709(13) 0.0106(11) -0.0044(10) -0.0249(10)
O2 0.0602(12) 0.0662(12) 0.0796(14) -0.0089(10) -0.0058(10) -0.0267(9)
O3 0.0568(11) 0.0887(14) 0.0633(12) -0.0285(11) -0.0106(9) -0.0147(10)
O4 0.0562(11) 0.0605(11) 0.0651(12) -0.0131(9) -0.0038(9) -0.0170(9)
O5 0.0438(10) 0.0834(14) 0.0790(14) -0.0035(11) -0.0051(9) -0.0155(9)
O6 0.0730(14) 0.1055(17) 0.0685(14) 0.0077(12) -0.0220(11) -0.0342(13)
O7 0.0461(11) 0.0776(13) 0.0870(15) -0.0283(11) 0.0136(10) -0.0192(9)
O8 0.0388(10) 0.0950(15) 0.0776(14) -0.0231(12) -0.0069(9) -0.0051(10)
C1 0.0473(14) 0.0644(16) 0.0509(15) -0.0106(12) -0.0009(11) -0.0059(12)
C2 0.0463(14) 0.0758(18) 0.0550(16) -0.0030(13) -0.0021(12) -0.0154(13)
C3 0.0486(15) 0.089(2) 0.074(2) 0.0063(17) -0.0133(14) -0.0237(15)
C4 0.0517(15) 0.0796(19) 0.0626(17) 0.0001(14) -0.0108(13) -0.0231(14)
C5 0.0445(13) 0.0646(15) 0.0532(15) -0.0075(12) -0.0024(11) -0.0106(11)
C6 0.0512(15) 0.0668(16) 0.0518(15) -0.0071(12) -0.0055(12) -0.0137(12)
C7 0.0425(13) 0.0570(14) 0.0553(15) -0.0184(12) -0.0020(11) -0.0062(11)
C8 0.0447(13) 0.0539(14) 0.0572(15) -0.0152(12) 0.0014(11) -0.0097(11)
C9 0.0508(15) 0.0573(14) 0.0592(16) -0.0142(12) 0.0033(12) -0.0119(12)
C10 0.0548(16) 0.0780(19) 0.0698(19) -0.0170(15) -0.0075(14) -0.0258(14)
C11 0.0543(16) 0.087(2) 0.0605(17) -0.0160(15) -0.0107(13) -0.0213(15)
C12 0.0490(14) 0.0653(15) 0.0543(15) -0.0180(12) -0.0066(12) -0.0136(12)
C13 0.0509(15) 0.0699(16) 0.0474(14) -0.0111(12) -0.0056(11) -0.0100(12)
C14 0.0459(14) 0.0650(15) 0.0488(14) -0.0119(12) -0.0005(11) -0.0090(11)
C15 0.105(3) 0.200(6) 0.180(5) 0.116(5) -0.075(4) -0.107(4)
C16 0.064(2) 0.096(3) 0.110(3) 0.006(2) -0.015(2) -0.0374(18)
C17 0.0483(14) 0.0567(15) 0.0643(17) -0.0082(12) -0.0042(12) -0.0079(11)
C18 0.0482(14) 0.0651(15) 0.0511(15) -0.0071(12) -0.0071(11) -0.0119(12)
C19 0.0411(14) 0.0785(18) 0.0578(16) -0.0149(14) -0.0035(12) -0.0078(12)
C20 0.0475(16) 0.100(2) 0.078(2) -0.0296(18) -0.0019(14) -0.0233(15)
C21 0.0463(15) 0.088(2) 0.089(2) -0.0327(18) 0.0023(15) -0.0232(15)
C22 0.0468(14) 0.0692(17) 0.0616(17) -0.0158(13) -0.0002(12) -0.0179(12)
C23 0.0470(14) 0.0618(15) 0.0658(17) -0.0188(13) 0.0007(12) -0.0179(12)
C24 0.0459(14) 0.0621(15) 0.0520(14) -0.0105(12) 0.0007(11) -0.0187(11)
C25 0.0469(14) 0.0640(16) 0.0582(16) -0.0111(12) 0.0013(12) -0.0189(12)
C26 0.0453(14) 0.0617(15) 0.0654(17) -0.0144(13) 0.0063(12) -0.0150(12)
C27 0.0440(14) 0.0704(17) 0.087(2) -0.0194(16) -0.0017(14) -0.0207(13)
C28 0.0468(14) 0.0618(15) 0.0768(19) -0.0197(14) -0.0031(13) -0.0157(12)
C29 0.0473(14) 0.0587(14) 0.0589(16) -0.0088(12) -0.0034(12) -0.0180(11)
C30 0.0521(15) 0.0568(14) 0.0579(16) -0.0100(12) -0.0052(12) -0.0167(12)
C31 0.0474(14) 0.0614(15) 0.0521(15) -0.0098(12) -0.0039(11) -0.0122(12)
C32 0.0399(15) 0.124(3) 0.082(2) -0.023(2) -0.0083(15) -0.0127(16)
C33 0.0480(16) 0.094(2) 0.094(2) -0.028(2) 0.0037(16) -0.0115(15)
C34 0.0525(15) 0.0637(16) 0.0596(16) -0.0111(13) 0.0036(12) -0.0147(12)
C35 0.0452(13) 0.0521(13) 0.0462(13) -0.0127(10) 0.0037(10) -0.0071(10)
C36 0.0489(14) 0.0576(14) 0.0555(15) -0.0154(12) 0.0009(12) -0.0089(11)
C37 0.0493(14) 0.0673(16) 0.0484(14) -0.0125(12) -0.0027(11) -0.0091(12)
C38 0.0591(16) 0.0731(18) 0.0549(16) -0.0071(13) -0.0054(13) -0.0167(14)
C39 0.0608(18) 0.085(2) 0.0661(19) -0.0032(16) -0.0124(15) -0.0282(15)
C40 0.0568(16) 0.0724(18) 0.0612(17) -0.0030(14) -0.0025(13) -0.0213(14)
C41 0.0494(14) 0.0546(14) 0.0550(15) -0.0115(12) 0.0062(12) -0.0114(11)
C42 0.0537(15) 0.0568(14) 0.0532(15) -0.0109(12) -0.0006(12) -0.0095(12)
C43 0.0497(14) 0.0520(13) 0.0489(14) -0.0089(11) 0.0093(11) -0.0043(11)
C44 0.0405(13) 0.0566(14) 0.0656(17) -0.0157(12) 0.0063(12) -0.0076(11)
C45 0.0477(14) 0.0663(16) 0.0621(16) -0.0088(13) -0.0014(12) -0.0080(12)
C46 0.0445(14) 0.0713(17) 0.076(2) -0.0067(15) -0.0114(13) -0.0142(12)
C47 0.0468(14) 0.0692(17) 0.0641(17) -0.0056(14) -0.0041(13) -0.0067(12)
C48 0.0455(14) 0.0548(14) 0.0648(17) -0.0114(12) -0.0040(12) -0.0078(11)
C49 0.072(2) 0.091(2) 0.072(2) 0.0100(18) -0.0213(17) -0.0277(18)
C50 0.071(2) 0.138(4) 0.104(3) 0.026(3) -0.037(2) -0.051(2)
C51 0.0441(13) 0.0539(14) 0.0579(15) -0.0088(11) 0.0036(11) -0.0075(11)
C52 0.0441(13) 0.0532(13) 0.0525(14) -0.0030(11) -0.0009(11) -0.0090(10)
C53 0.0492(14) 0.0587(15) 0.0548(15) -0.0052(12) -0.0037(12) -0.0126(11)
C54 0.0445(14) 0.0756(18) 0.0675(18) -0.0094(14) -0.0040(13) -0.0188(13)
C55 0.0406(14) 0.0788(18) 0.0630(17) -0.0121(14) 0.0013(12) -0.0145(12)
C56 0.0392(13) 0.0684(16) 0.0520(14) -0.0076(12) -0.0013(11) -0.0127(11)
C57 0.0390(13) 0.0724(17) 0.0543(15) -0.0106(13) 0.0028(11) -0.0092(12)
C58 0.0439(13) 0.0652(15) 0.0490(14) -0.0096(12) -0.0024(11) -0.0080(11)
C59 0.0461(14) 0.0721(17) 0.0495(14) -0.0082(12) -0.0049(11) -0.0102(12)
C60 0.0521(15) 0.0701(17) 0.0542(15) -0.0141(13) -0.0064(12) -0.0108(12)
C61 0.0497(16) 0.091(2) 0.0696(19) -0.0184(16) -0.0093(14) -0.0183(15)
C62 0.0390(14) 0.088(2) 0.077(2) -0.0219(16) -0.0034(13) -0.0144(13)
C63 0.0405(13) 0.0698(16) 0.0608(16) -0.0115(13) -0.0016(12) -0.0149(12)
C64 0.0373(13) 0.0705(17) 0.0637(17) -0.0104(13) 0.0045(12) -0.0098(12)
C65 0.0428(13) 0.0598(14) 0.0504(14) -0.0074(11) 0.0001(11) -0.0123(11)
C66 0.0672(19) 0.080(2) 0.083(2) -0.0199(17) -0.0087(16) -0.0276(16)
C67 0.081(2) 0.122(3) 0.113(3) -0.062(3) -0.023(2) -0.017(2)
C68 0.0471(14) 0.0715(17) 0.0478(14) -0.0098(12) 0.0000(11) -0.0102(12)

loop_
_atom_type_symbol
_atom_type_description
_atom_type_scat_dispersion_real
_atom_type_scat_dispersion_imag
_atom_type_scat_source
C C 0.0181 0.0091 'International Tables Vol C Tables 4.2.6.8 and 6.1.1.4'
H H 0.0000 0.0000 'International Tables Vol C Tables 4.2.6.8 and 6.1.1.4'
O O 0.0492 0.0322 'International Tables Vol C Tables 4.2.6.8 and 6.1.1.4'

loop_
_geom_angle_atom_site_label_1
_geom_angle_atom_site_label_2
_geom_angle_atom_site_label_3
_geom_angle
_geom_angle_site_symmetry_1
_geom_angle_site_symmetry_3
_geom_angle_publ_flag
C2 O1 C15 117.5(3) . . ?
C9 O2 C16 119.5(3) . . ?
C60 O3 C67 119.1(2) . . ?
C53 O4 C66 118.8(2) . . ?
C45 O5 C50 118.2(3) . . ?
C38 O6 C49 116.6(3) . . ?
C26 O7 C33 118.6(2) . . ?
C19 O8 C32 117.8(3) . . ?
C2 C1 C14 117.9(3) . . ?
C2 C1 C68 121.2(3) . . ?
C14 C1 C68 120.8(3) . . ?
O1 C2 C1 116.8(3) . . ?
O1 C2 C3 121.1(3) . . ?
C1 C2 C3 122.1(3) . . ?
C4 C3 C2 120.3(3) . . ?
C3 C4 C5 121.7(3) . . ?
C4 C5 C14 118.2(3) . . ?
C6 C5 C4 121.7(3) . . ?
C6 C5 C14 120.1(3) . . ?
C7 C6 C5 122.5(3) . . ?
C6 C7 C8 122.0(3) . . ?
C6 C7 C12 117.1(3) . . ?
C12 C7 C8 120.9(2) . . ?
C7 C8 C17 120.3(2) . . ?
C9 C8 C7 117.8(3) . . ?
C9 C8 C17 121.9(3) . . ?
O2 C9 C8 116.3(3) . . ?
O2 C9 C10 122.3(3) . . ?
C8 C9 C10 121.5(3) . . ?
C11 C10 C9 121.0(3) . . ?
C10 C11 C12 121.2(3) . . ?
C11 C12 C7 117.5(3) . . ?
C13 C12 C7 120.4(3) . . ?
C13 C12 C11 122.0(3) . . ?
C14 C13 C12 122.7(3) . . ?
C1 C14 C5 119.7(3) . . ?
C13 C14 C1 123.5(3) . . ?
C13 C14 C5 116.9(3) . . ?
C8 C17 C18 114.6(2) . . ?
C19 C18 C17 121.0(2) . . ?
C19 C18 C31 118.1(2) . . ?
C31 C18 C17 120.9(2) . . ?
O8 C19 C18 117.2(3) . . ?
O8 C19 C20 121.7(3) . . ?
C18 C19 C20 121.1(3) . . ?
C21 C20 C19 121.0(3) . . ?
C20 C21 C22 120.7(3) . . ?
C21 C22 C31 118.2(3) . . ?
C23 C22 C21 121.3(3) . . ?
C23 C22 C31 120.5(3) . . ?
C24 C23 C22 122.8(3) . . ?
C23 C24 C25 122.9(2) . . ?
C23 C24 C29 116.5(2) . . ?
C29 C24 C25 120.6(2) . . ?
C24 C25 C34 121.9(2) . . ?
C26 C25 C24 117.9(2) . . ?
C26 C25 C34 120.1(2) . . ?
O7 C26 C27 121.3(2) . . ?
C25 C26 O7 117.1(2) . . ?
C25 C26 C27 121.5(2) . . ?
C28 C27 C26 121.0(3) . . ?
C27 C28 C29 121.1(3) . . ?
C28 C29 C24 117.7(2) . . ?
C30 C29 C24 121.1(2) . . ?
C30 C29 C28 121.2(2) . . ?
C29 C30 C31 122.4(2) . . ?
C18 C31 C22 120.6(2) . . ?
C30 C31 C18 122.9(2) . . ?
C30 C31 C22 116.5(2) . . ?
C25 C34 C35 118.2(2) . . ?
C36 C35 C34 121.7(2) . . ?
C36 C35 C48 120.9(3) . . ?
C48 C35 C34 117.3(2) . . ?
C35 C36 C37 123.3(3) . . ?
C35 C36 C41 119.5(3) . . ?
C41 C36 C37 117.2(3) . . ?
C38 C37 C36 119.4(3) . . ?
O6 C38 C39 113.5(3) . . ?
C37 C38 O6 123.9(3) . . ?
C37 C38 C39 122.6(3) . . ?
C40 C39 C38 119.2(3) . . ?
C39 C40 C41 120.8(3) . . ?
C40 C41 C36 120.8(3) . . ?
C40 C41 C42 120.3(3) . . ?
C42 C41 C36 118.8(3) . . ?
C43 C42 C41 123.4(3) . . ?
C42 C43 C44 122.6(3) . . ?
C42 C43 C48 117.2(3) . . ?
C44 C43 C48 120.1(3) . . ?
C43 C44 C51 120.9(2) . . ?
C45 C44 C43 118.7(3) . . ?
C45 C44 C51 120.4(3) . . ?
O5 C45 C46 121.9(3) . . ?
C44 C45 O5 116.9(3) . . ?
C44 C45 C46 121.2(3) . . ?
C47 C46 C45 119.1(3) . . ?
C46 C47 C48 124.7(3) . . ?
C35 C48 C43 120.1(3) . . ?
C47 C48 C35 123.7(3) . . ?
C47 C48 C43 116.1(3) . . ?
C52 C51 C44 116.3(2) . . ?
C53 C52 C51 121.5(2) . . ?
C53 C52 C65 118.1(2) . . ?
C65 C52 C51 120.3(2) . . ?
O4 C53 C54 121.0(2) . . ?
C52 C53 O4 117.2(2) . . ?
C52 C53 C54 121.8(3) . . ?
C55 C54 C53 120.6(3) . . ?
C54 C55 C56 121.5(2) . . ?
C55 C56 C65 117.4(2) . . ?
C57 C56 C55 122.2(2) . . ?
C57 C56 C65 120.5(2) . . ?
C56 C57 C58 122.2(2) . . ?
C57 C58 C59 122.5(2) . . ?
C57 C58 C63 117.4(2) . . ?
C63 C58 C59 120.1(2) . . ?
C58 C59 C68 120.8(2) . . ?
C60 C59 C58 117.8(2) . . ?
C60 C59 C68 121.4(2) . . ?
O3 C60 C61 121.0(3) . . ?
C59 C60 O3 116.7(2) . . ?
C59 C60 C61 122.2(3) . . ?
C62 C61 C60 120.4(3) . . ?
C61 C62 C63 121.4(3) . . ?
C62 C63 C58 117.9(2) . . ?
C64 C63 C58 120.3(2) . . ?
C64 C63 C62 121.8(2) . . ?
C63 C64 C65 122.3(2) . . ?
C52 C65 C56 120.3(2) . . ?
C64 C65 C52 122.8(2) . . ?
C64 C65 C56 116.9(2) . . ?
C59 C68 C1 115.4(2) . . ?

loop_
_geom_bond_atom_site_label_1
_geom_bond_atom_site_label_2
_geom_bond_distance
_geom_bond_site_symmetry_2
_geom_bond_publ_flag
O1 C2 1.374(4) . ?
O1 C15 1.387(5) . ?
O2 C9 1.372(4) . ?
O2 C16 1.422(4) . ?
O3 C60 1.381(3) . ?
O3 C67 1.397(4) . ?
O4 C53 1.368(3) . ?
O4 C66 1.427(4) . ?
O5 C45 1.378(4) . ?
O5 C50 1.422(4) . ?
O6 C38 1.380(4) . ?
O6 C49 1.408(4) . ?
O7 C26 1.378(3) . ?
O7 C33 1.411(4) . ?
O8 C19 1.377(3) . ?
O8 C32 1.422(4) . ?
C1 C2 1.388(4) . ?
C1 C14 1.433(4) . ?
C1 C68 1.517(4) . ?
C2 C3 1.402(4) . ?
C3 C4 1.354(5) . ?
C4 C5 1.410(4) . ?
C5 C6 1.397(4) . ?
C5 C14 1.445(4) . ?
C6 C7 1.391(4) . ?
C7 C8 1.437(4) . ?
C7 C12 1.434(4) . ?
C8 C9 1.383(4) . ?
C8 C17 1.510(4) . ?
C9 C10 1.412(4) . ?
C10 C11 1.355(5) . ?
C11 C12 1.425(4) . ?
C12 C13 1.392(4) . ?
C13 C14 1.389(4) . ?
C17 C18 1.528(4) . ?
C18 C19 1.384(4) . ?
C18 C31 1.424(4) . ?
C19 C20 1.412(4) . ?
C20 C21 1.359(4) . ?
C21 C22 1.415(4) . ?
C22 C23 1.400(4) . ?
C22 C31 1.434(4) . ?
C23 C24 1.391(4) . ?
C24 C25 1.440(4) . ?
C24 C29 1.430(4) . ?
C25 C26 1.365(4) . ?
C25 C34 1.516(4) . ?
C26 C27 1.418(4) . ?
C27 C28 1.344(4) . ?
C28 C29 1.420(4) . ?
C29 C30 1.393(4) . ?
C30 C31 1.402(4) . ?
C34 C35 1.546(4) . ?
C35 C36 1.394(4) . ?
C35 C48 1.414(4) . ?
C36 C37 1.443(4) . ?
C36 C41 1.424(4) . ?
C37 C38 1.368(4) . ?
C38 C39 1.407(5) . ?
C39 C40 1.361(4) . ?
C40 C41 1.408(4) . ?
C41 C42 1.423(4) . ?
C42 C43 1.365(4) . ?
C43 C44 1.443(4) . ?
C43 C48 1.464(4) . ?
C44 C45 1.376(4) . ?
C44 C51 1.529(4) . ?
C45 C46 1.437(4) . ?
C46 C47 1.342(4) . ?
C47 C48 1.395(4) . ?
C51 C52 1.521(4) . ?
C52 C53 1.366(4) . ?
C52 C65 1.433(4) . ?
C53 C54 1.421(4) . ?
C54 C55 1.342(4) . ?
C55 C56 1.421(4) . ?
C56 C57 1.387(4) . ?
C56 C65 1.447(4) . ?
C57 C58 1.393(4) . ?
C58 C59 1.446(4) . ?
C58 C63 1.439(4) . ?
C59 C60 1.371(4) . ?
C59 C68 1.513(4) . ?
C60 C61 1.420(4) . ?
C61 C62 1.349(4) . ?
C62 C63 1.424(4) . ?
C63 C64 1.393(4) . ?
C64 C65 1.396(4) . ?
